data_7707779
loop_
_publ_author_name
'Drescher, Regina'
'W\"ust, Leonie'
'Mihm, Cornelius'
'Krummenacher, Ivo'
'Hofmann, Alexander'
'Goettel, James'
'Braunschweig, Holger'

_publ_section_title
;
 Synthesis, structure and insertion reactivity of Lewis acidic
 9-aluminafluorenes.
;
_journal_issue 30
_journal_name_full 'Dalton transactions (Cambridge, England : 2003)'
_journal_page_first 10400
_journal_page_last 10404
_journal_paper_doi 10.1039/d1dt01897c
_journal_volume 50
_journal_year 2021
_chemical_formula_moiety 'C29 H37 Al'
_chemical_formula_sum 'C29 H37 Al'
_chemical_formula_weight 412.56
_space_group_crystal_system triclinic
_space_group_IT_number 2
_space_group_name_Hall '-P 1'
_space_group_name_H-M_alt 'P -1'
_atom_sites_solution_hydrogens geom
_atom_sites_solution_primary dual
_atom_sites_solution_secondary difmap
_audit_creation_method SHELXL-2014/7
_audit_update_record
;
2021-06-08 deposited with the CCDC.	2021-06-30 downloaded from the CCDC.
;
_cell_angle_alpha 105.12(2)
_cell_angle_beta 93.95(2)
_cell_angle_gamma 111.893(12)
_cell_formula_units_Z 4
_cell_length_a 11.460(3)
_cell_length_b 13.928(4)
_cell_length_c 17.400(4)
_cell_measurement_reflns_used 9889
_cell_measurement_temperature 100(2)
_cell_measurement_theta_max 26.44
_cell_measurement_theta_min 2.25
_cell_volume 2444.6(12)
_computing_cell_refinement 'Saint+ ver. V8.37A (Bruker AXS)'
_computing_data_collection 'APEX2 ver. 2014.9 (Bruker AXS)'
_computing_data_reduction 'Saint+ ver. V8.37A (Bruker AXS)'
_computing_molecular_graphics 'ShelXLe (Huebschle et all, 2011)'
_computing_publication_material 'SHELXL-2014/7 (Sheldrick, 2014)'
_computing_structure_refinement 'SHELXL-2014/7 (Sheldrick, 2014)'
_computing_structure_solution 'SHELXT (Sheldrick, 2014)'
_diffrn_ambient_temperature 100(2)
_diffrn_detector 'CCD area detector (Apex2)'
_diffrn_detector_area_resol_mean 8.333
_diffrn_measured_fraction_theta_full 0.999
_diffrn_measured_fraction_theta_max 0.995
_diffrn_measurement_device_type 'Bruker X8-APEX II'
_diffrn_measurement_method '\f and \w scans'
_diffrn_radiation_monochromator graphite
_diffrn_radiation_type MoK\a
_diffrn_radiation_wavelength 0.71073
_diffrn_reflns_av_R_equivalents 0.0424
_diffrn_reflns_av_unetI/netI 0.0327
_diffrn_reflns_Laue_measured_fraction_full 0.999
_diffrn_reflns_Laue_measured_fraction_max 0.995
_diffrn_reflns_limit_h_max 14
_diffrn_reflns_limit_h_min -14
_diffrn_reflns_limit_k_max 17
_diffrn_reflns_limit_k_min -17
_diffrn_reflns_limit_l_max 21
_diffrn_reflns_limit_l_min -21
_diffrn_reflns_number 58594
_diffrn_reflns_point_group_measured_fraction_full 0.999
_diffrn_reflns_point_group_measured_fraction_max 0.995
_diffrn_reflns_theta_full 25.242
_diffrn_reflns_theta_max 26.502
_diffrn_reflns_theta_min 2.105
_diffrn_source 'rotating-anode (Nonius FR-591)'
_exptl_absorpt_coefficient_mu 0.096
_exptl_absorpt_correction_T_max 0.7454
_exptl_absorpt_correction_T_min 0.6832
_exptl_absorpt_correction_type multi-scan
_exptl_absorpt_process_details 'SadAbs 2016/2 (Bruker AXS)'
_exptl_crystal_colour colourless
_exptl_crystal_density_diffrn 1.121
_exptl_crystal_description Block
_exptl_crystal_F_000 896
_exptl_crystal_size_max 0.428
_exptl_crystal_size_mid 0.28
_exptl_crystal_size_min 0.279
_refine_diff_density_max 0.682
_refine_diff_density_min -0.364
_refine_diff_density_rms 0.050
_refine_ls_extinction_method none
_refine_ls_goodness_of_fit_ref 1.045
_refine_ls_hydrogen_treatment constr
_refine_ls_matrix_type full
_refine_ls_number_parameters 569
_refine_ls_number_reflns 10092
_refine_ls_number_restraints 0
_refine_ls_restrained_S_all 1.045
_refine_ls_R_factor_all 0.0665
_refine_ls_R_factor_gt 0.0497
_refine_ls_shift/su_max 0.005
_refine_ls_shift/su_mean 0.000
_refine_ls_structure_factor_coef Fsqd
_refine_ls_weighting_details 'w=1/[\s^2^(Fo^2^)+(0.0498P)^2^+1.9601P] where P=(Fo^2^+2Fc^2^)/3'
_refine_ls_weighting_scheme calc
_refine_ls_wR_factor_gt 0.1174
_refine_ls_wR_factor_ref 0.1257
_reflns_Friedel_coverage 0.000
_reflns_number_gt 8117
_reflns_number_total 10092
_reflns_threshold_expression 'I > 2\s(I)'
_cod_data_source_file d1dt01897c2.cif
_cod_data_source_block P-1full_a
_cod_depositor_comments 'Adding full bibliography for 7707770--7707780.cif.'
_cod_original_cell_volume 2444.4(11)
_cod_database_code 7707779
_shelx_shelxl_version_number 2014/7
_shelx_space_group_comment
;
The symmetry employed for this shelxl refinement is uniquely defined
by the following loop, which should always be used as a source of
symmetry information in preference to the above space-group names.
They are only intended as comments.
;
_shelx_estimated_absorpt_t_min 0.960
_shelx_estimated_absorpt_t_max 0.974

loop_
_space_group_symop_operation_xyz
'x, y, z'
'-x, -y, -z'

loop_
_atom_site_label
_atom_site_type_symbol
_atom_site_fract_x
_atom_site_fract_y
_atom_site_fract_z
_atom_site_U_iso_or_equiv
_atom_site_adp_type
_atom_site_occupancy
_atom_site_site_symmetry_order
_atom_site_calc_flag
_atom_site_refinement_flags_posn
_atom_site_refinement_flags_adp
_atom_site_refinement_flags_occupancy
_atom_site_disorder_assembly
_atom_site_disorder_group
Al1 Al 0.35701(5) 0.21017(4) 0.71972(3) 0.01539(12) Uani 1 1 d . . . . .
Al2 Al 0.54277(5) 0.77374(4) 0.76691(3) 0.01588(13) Uani 1 1 d . . . . .
C42 C 0.74978(16) 0.88491(14) 0.82905(11) 0.0162(4) Uani 1 1 d . . . . .
H42 H 0.7737 0.9388 0.8805 0.019 Uiso 1 1 calc R U . . .
C6 C 0.61496(17) 0.31243(14) 0.78149(12) 0.0193(4) Uani 1 1 d . . . . .
C36 C 0.27883(17) 0.68139(14) 0.73387(11) 0.0177(4) Uani 1 1 d . . . . .
C43 C 0.72067(16) 0.90213(14) 0.75488(11) 0.0152(3) Uani 1 1 d . . . . .
C18 C 0.17790(17) 0.35484(14) 0.79812(11) 0.0162(4) Uani 1 1 d . . . . .
C45 C 0.70098(15) 0.72297(14) 0.72940(10) 0.0138(3) Uani 1 1 d . . . . .
C41 C 0.37889(17) 0.69748(14) 0.68854(11) 0.0176(4) Uani 1 1 d . . . . .
C44 C 0.69336(16) 0.80295(13) 0.69391(10) 0.0136(3) Uani 1 1 d . . . . .
H44 H 0.6729 0.7910 0.6374 0.016 Uiso 1 1 calc R U . . .
C16 C 0.16879(16) 0.19960(14) 0.65923(10) 0.0141(3) Uani 1 1 d . . . . .
C7 C 0.60353(17) 0.26190(14) 0.69256(12) 0.0189(4) Uani 1 1 d . . . . .
C14 C 0.18272(16) 0.07472(14) 0.72336(11) 0.0159(4) Uani 1 1 d . . . . .
C17 C 0.17889(15) 0.24666(14) 0.74624(10) 0.0139(3) Uani 1 1 d . . . . .
C46 C 0.73873(16) 0.77664(14) 0.81675(11) 0.0153(3) Uani 1 1 d . . . . .
C13 C 0.18662(16) 0.16820(14) 0.78246(11) 0.0152(3) Uani 1 1 d . . . . .
H13 H 0.1935 0.1773 0.8389 0.018 Uiso 1 1 calc R U . . .
C30 C 0.44839(18) 0.79063(15) 0.85637(11) 0.0204(4) Uani 1 1 d . . . . .
C15 C 0.16755(16) 0.09385(14) 0.64793(11) 0.0157(4) Uani 1 1 d . . . . .
H15 H 0.1579 0.0432 0.5968 0.019 Uiso 1 1 calc R U . . .
C1 C 0.50051(17) 0.29746(15) 0.81180(11) 0.0194(4) Uani 1 1 d . . . . .
C35 C 0.31652(18) 0.73148(15) 0.82404(12) 0.0194(4) Uani 1 1 d . . . . .
C55 C 0.68567(17) 0.61085(14) 0.67503(11) 0.0173(4) Uani 1 1 d . . . . .
C12 C 0.47840(17) 0.19597(14) 0.64712(11) 0.0183(4) Uani 1 1 d . . . . .
C37 C 0.15137(18) 0.62646(15) 0.69372(13) 0.0239(4) Uani 1 1 d . . . . .
H37 H 0.0846 0.6129 0.7242 0.029 Uiso 1 1 calc R U . . .
C19 C 0.30411(18) 0.45306(14) 0.80809(12) 0.0211(4) Uani 1 1 d . . . . .
H19A H 0.3200 0.4595 0.7546 0.032 Uiso 1 1 calc R U . . .
H19B H 0.3745 0.4429 0.8351 0.032 Uiso 1 1 calc R U . . .
H19C H 0.2983 0.5195 0.8408 0.032 Uiso 1 1 calc R U . . .
C26 C 0.14519(17) 0.23707(14) 0.58587(10) 0.0167(4) Uani 1 1 d . . . . .
C51 C 0.72371(18) 1.00675(14) 0.74141(12) 0.0201(4) Uani 1 1 d . . . . .
C47 C 0.77037(18) 0.73898(16) 0.88857(11) 0.0209(4) Uani 1 1 d . . . . .
C8 C 0.70933(19) 0.27538(17) 0.65440(13) 0.0263(4) Uani 1 1 d . . . . .
H8 H 0.7928 0.3225 0.6844 0.032 Uiso 1 1 calc R U . . .
C40 C 0.34538(18) 0.66354(15) 0.60447(12) 0.0226(4) Uani 1 1 d . . . . .
H40 H 0.4112 0.6761 0.5733 0.027 Uiso 1 1 calc R U . . .
C34 C 0.2272(2) 0.72644(17) 0.87533(13) 0.0274(4) Uani 1 1 d . . . . .
H34 H 0.1386 0.6852 0.8536 0.033 Uiso 1 1 calc R U . . .
C20 C 0.15824(19) 0.34898(15) 0.88365(11) 0.0225(4) Uani 1 1 d . . . . .
H20A H 0.2311 0.3417 0.9105 0.034 Uiso 1 1 calc R U . . .
H20B H 0.0794 0.2859 0.8797 0.034 Uiso 1 1 calc R U . . .
H20C H 0.1517 0.4156 0.9152 0.034 Uiso 1 1 calc R U . . .
C21 C 0.06531(18) 0.37602(15) 0.76439(12) 0.0214(4) Uani 1 1 d . . . . .
H21A H 0.0607 0.4392 0.8031 0.032 Uiso 1 1 calc R U . . .
H21B H -0.0147 0.3120 0.7559 0.032 Uiso 1 1 calc R U . . .
H21C H 0.0782 0.3904 0.7127 0.032 Uiso 1 1 calc R U . . .
C22 C 0.18814(18) -0.02665(15) 0.73847(12) 0.0211(4) Uani 1 1 d . . . . .
C28 C 0.1741(2) 0.17126(16) 0.50942(11) 0.0239(4) Uani 1 1 d . . . . .
H28A H 0.1565 0.1954 0.4635 0.036 Uiso 1 1 calc R U . . .
H28B H 0.1198 0.0937 0.4975 0.036 Uiso 1 1 calc R U . . .
H28C H 0.2643 0.1827 0.5185 0.036 Uiso 1 1 calc R U . . .
C5 C 0.73275(18) 0.36831(15) 0.83527(13) 0.0253(4) Uani 1 1 d . . . . .
H5 H 0.8101 0.3798 0.8150 0.030 Uiso 1 1 calc R U . . .
C29 C 0.00204(18) 0.21386(17) 0.56643(12) 0.0237(4) Uani 1 1 d . . . . .
H29A H -0.0223 0.2525 0.6138 0.036 Uiso 1 1 calc R U . . .
H29B H -0.0494 0.1355 0.5526 0.036 Uiso 1 1 calc R U . . .
H29C H -0.0132 0.2388 0.5205 0.036 Uiso 1 1 calc R U . . .
C56 C 0.6072(2) 0.58226(16) 0.59039(12) 0.0268(4) Uani 1 1 d . . . . .
H56A H 0.6022 0.5123 0.5561 0.040 Uiso 1 1 calc R U . . .
H56B H 0.6488 0.6391 0.5658 0.040 Uiso 1 1 calc R U . . .
H56C H 0.5207 0.5773 0.5956 0.040 Uiso 1 1 calc R U . . .
C27 C 0.22771(19) 0.35678(15) 0.59704(12) 0.0224(4) Uani 1 1 d . . . . .
H27A H 0.3183 0.3707 0.6098 0.034 Uiso 1 1 calc R U . . .
H27B H 0.2061 0.4030 0.6415 0.034 Uiso 1 1 calc R U . . .
H27C H 0.2116 0.3733 0.5470 0.034 Uiso 1 1 calc R U . . .
C31 C 0.4850(2) 0.84668(18) 0.93904(13) 0.0295(5) Uani 1 1 d . . . . .
H31 H 0.5733 0.8888 0.9614 0.035 Uiso 1 1 calc R U . . .
C2 C 0.50866(19) 0.33722(16) 0.89507(12) 0.0261(4) Uani 1 1 d . . . . .
H2 H 0.4321 0.3270 0.9161 0.031 Uiso 1 1 calc R U . . .
C11 C 0.46640(19) 0.13923(17) 0.56607(12) 0.0258(4) Uani 1 1 d . . . . .
H11 H 0.3836 0.0918 0.5352 0.031 Uiso 1 1 calc R U . . .
C38 C 0.12184(19) 0.59170(16) 0.60994(13) 0.0287(5) Uani 1 1 d . . . . .
H38 H 0.0349 0.5538 0.5832 0.034 Uiso 1 1 calc R U . . .
C39 C 0.21838(19) 0.61182(16) 0.56480(13) 0.0271(4) Uani 1 1 d . . . . .
H39 H 0.1980 0.5905 0.5074 0.033 Uiso 1 1 calc R U . . .
C58 C 0.6152(2) 0.51712(15) 0.70693(13) 0.0295(5) Uani 1 1 d . . . . .
H58A H 0.6664 0.5252 0.7575 0.044 Uiso 1 1 calc R U . . .
H58B H 0.6013 0.4480 0.6667 0.044 Uiso 1 1 calc R U . . .
H58C H 0.5324 0.5178 0.7171 0.044 Uiso 1 1 calc R U . . .
C10 C 0.5724(2) 0.1503(2) 0.52928(13) 0.0336(5) Uani 1 1 d . . . . .
H10 H 0.5620 0.1098 0.4742 0.040 Uiso 1 1 calc R U . . .
C9 C 0.6931(2) 0.2205(2) 0.57318(14) 0.0341(5) Uani 1 1 d . . . . .
H9 H 0.7654 0.2311 0.5474 0.041 Uiso 1 1 calc R U . . .
C49 C 0.8715(2) 0.69174(18) 0.87465(14) 0.0306(5) Uani 1 1 d . . . . .
H49A H 0.8969 0.6767 0.9236 0.046 Uiso 1 1 calc R U . . .
H49B H 0.9465 0.7443 0.8622 0.046 Uiso 1 1 calc R U . . .
H49C H 0.8355 0.6241 0.8292 0.046 Uiso 1 1 calc R U . . .
C4 C 0.7371(2) 0.40678(17) 0.91758(13) 0.0311(5) Uani 1 1 d . . . . .
H4 H 0.8175 0.4442 0.9534 0.037 Uiso 1 1 calc R U . . .
C33 C 0.2670(2) 0.7812(2) 0.95757(14) 0.0364(5) Uani 1 1 d . . . . .
H33 H 0.2058 0.7767 0.9921 0.044 Uiso 1 1 calc R U . . .
C48 C 0.8300(2) 0.83725(19) 0.96583(12) 0.0342(5) Uani 1 1 d . . . . .
H48A H 0.7671 0.8678 0.9802 0.051 Uiso 1 1 calc R U . . .
H48B H 0.9054 0.8927 0.9563 0.051 Uiso 1 1 calc R U . . .
H48C H 0.8553 0.8139 1.0103 0.051 Uiso 1 1 calc R U . . .
C57 C 0.81857(19) 0.61504(17) 0.66182(14) 0.0306(5) Uani 1 1 d . . . . .
H57A H 0.8728 0.6344 0.7143 0.046 Uiso 1 1 calc R U . . .
H57B H 0.8578 0.6698 0.6350 0.046 Uiso 1 1 calc R U . . .
H57C H 0.8098 0.5436 0.6278 0.046 Uiso 1 1 calc R U . . .
C3 C 0.6253(2) 0.39135(18) 0.94839(13) 0.0316(5) Uani 1 1 d . . . . .
H3 H 0.6285 0.4174 1.0050 0.038 Uiso 1 1 calc R U . . .
C32 C 0.3959(2) 0.8426(2) 0.98966(14) 0.0378(5) Uani 1 1 d . . . . .
H32 H 0.4231 0.8816 1.0458 0.045 Uiso 1 1 calc R U . . .
C23 C 0.2903(3) 0.00518(18) 0.81294(14) 0.0403(6) Uani 1 1 d . . . . .
H23A H 0.3744 0.0483 0.8033 0.060 Uiso 1 1 calc R U . . .
H23B H 0.2912 -0.0607 0.8227 0.060 Uiso 1 1 calc R U . . .
H23C H 0.2706 0.0484 0.8603 0.060 Uiso 1 1 calc R U . . .
C50 C 0.6508(2) 0.65658(18) 0.90616(13) 0.0307(5) Uani 1 1 d . . . . .
H50A H 0.6760 0.6318 0.9498 0.046 Uiso 1 1 calc R U . . .
H50B H 0.6079 0.5941 0.8572 0.046 Uiso 1 1 calc R U . . .
H50C H 0.5923 0.6912 0.9227 0.046 Uiso 1 1 calc R U . . .
C24 C 0.2215(3) -0.09260(18) 0.66566(14) 0.0422(6) Uani 1 1 d . . . . .
H24A H 0.1538 -0.1181 0.6183 0.063 Uiso 1 1 calc R U . . .
H24B H 0.2294 -0.1553 0.6773 0.063 Uiso 1 1 calc R U . . .
H24C H 0.3029 -0.0468 0.6544 0.063 Uiso 1 1 calc R U . . .
C53 C 0.8233(3) 1.0440(2) 0.6902(2) 0.0607(9) Uani 1 1 d . . . . .
H53A H 0.8031 0.9864 0.6386 0.091 Uiso 1 1 calc R U . . .
H53B H 0.9081 1.0600 0.7191 0.091 Uiso 1 1 calc R U . . .
H53C H 0.8230 1.1098 0.6797 0.091 Uiso 1 1 calc R U . . .
C25 C 0.0584(2) -0.0942(2) 0.7539(2) 0.0652(10) Uani 1 1 d . . . . .
H25A H 0.0371 -0.0502 0.8000 0.098 Uiso 1 1 calc R U . . .
H25B H 0.0614 -0.1583 0.7659 0.098 Uiso 1 1 calc R U . . .
H25C H -0.0070 -0.1176 0.7056 0.098 Uiso 1 1 calc R U . . .
C54B C 0.680(2) 1.0672(11) 0.8096(8) 0.0562(15) Uani 0.225(8) 1 d . . P A 2
H54A H 0.5926 1.0208 0.8129 0.084 Uiso 0.225(8) 1 calc R U P A 2
H54B H 0.6800 1.1334 0.7998 0.084 Uiso 0.225(8) 1 calc R U P A 2
H54C H 0.7374 1.0867 0.8607 0.084 Uiso 0.225(8) 1 calc R U P A 2
C52B C 0.6108(10) 0.9755(8) 0.6711(9) 0.054(2) Uani 0.435(11) 1 d . . P A 2
H52A H 0.6202 0.9271 0.6221 0.081 Uiso 0.435(11) 1 calc R U P A 2
H52B H 0.6120 1.0415 0.6605 0.081 Uiso 0.435(11) 1 calc R U P A 2
H52C H 0.5294 0.9382 0.6866 0.081 Uiso 0.435(11) 1 calc R U P A 2
C52A C 0.5908(7) 0.9947(6) 0.7115(7) 0.054(2) Uani 0.565(11) 1 d . . P A 1
H52D H 0.5499 0.9300 0.6639 0.081 Uiso 0.565(11) 1 calc R U P A 1
H52E H 0.5960 1.0593 0.6968 0.081 Uiso 0.565(11) 1 calc R U P A 1
H52F H 0.5402 0.9871 0.7544 0.081 Uiso 0.565(11) 1 calc R U P A 1
C54A C 0.7721(7) 1.1002(3) 0.8216(2) 0.0562(15) Uani 0.775(8) 1 d . . P A 1
H54D H 0.7162 1.0807 0.8602 0.084 Uiso 0.775(8) 1 calc R U P A 1
H54E H 0.7716 1.1663 0.8119 0.084 Uiso 0.775(8) 1 calc R U P A 1
H54F H 0.8596 1.1134 0.8439 0.084 Uiso 0.775(8) 1 calc R U P A 1

loop_
_atom_site_aniso_label
_atom_site_aniso_U_11
_atom_site_aniso_U_22
_atom_site_aniso_U_33
_atom_site_aniso_U_23
_atom_site_aniso_U_13
_atom_site_aniso_U_12
Al1 0.0118(3) 0.0155(3) 0.0185(3) 0.0066(2) 0.0024(2) 0.0043(2)
Al2 0.0122(3) 0.0162(3) 0.0206(3) 0.0065(2) 0.0052(2) 0.0064(2)
C42 0.0134(8) 0.0155(8) 0.0177(9) 0.0043(7) 0.0014(7) 0.0046(7)
C6 0.0169(9) 0.0122(8) 0.0318(10) 0.0116(8) 0.0030(8) 0.0061(7)
C36 0.0150(9) 0.0134(8) 0.0286(10) 0.0097(7) 0.0053(7) 0.0076(7)
C43 0.0128(8) 0.0128(8) 0.0214(9) 0.0065(7) 0.0060(7) 0.0054(7)
C18 0.0160(9) 0.0136(8) 0.0180(9) 0.0040(7) 0.0043(7) 0.0052(7)
C45 0.0101(8) 0.0140(8) 0.0192(9) 0.0071(7) 0.0053(7) 0.0051(7)
C41 0.0155(9) 0.0149(8) 0.0249(9) 0.0076(7) 0.0053(7) 0.0075(7)
C44 0.0129(8) 0.0142(8) 0.0156(8) 0.0064(7) 0.0052(7) 0.0058(7)
C16 0.0114(8) 0.0140(8) 0.0165(8) 0.0048(7) 0.0027(7) 0.0045(7)
C7 0.0172(9) 0.0161(9) 0.0316(10) 0.0147(8) 0.0073(8) 0.0101(7)
C14 0.0126(8) 0.0147(8) 0.0200(9) 0.0069(7) 0.0025(7) 0.0041(7)
C17 0.0096(8) 0.0132(8) 0.0168(8) 0.0053(7) 0.0027(6) 0.0020(7)
C46 0.0121(8) 0.0161(8) 0.0192(9) 0.0079(7) 0.0038(7) 0.0056(7)
C13 0.0118(8) 0.0158(8) 0.0164(9) 0.0068(7) 0.0024(7) 0.0027(7)
C30 0.0209(9) 0.0217(9) 0.0233(10) 0.0081(8) 0.0069(8) 0.0127(8)
C15 0.0139(8) 0.0131(8) 0.0170(9) 0.0019(7) 0.0008(7) 0.0043(7)
C1 0.0151(9) 0.0172(9) 0.0248(10) 0.0082(7) 0.0021(7) 0.0046(7)
C35 0.0202(9) 0.0192(9) 0.0285(10) 0.0134(8) 0.0100(8) 0.0135(8)
C55 0.0145(8) 0.0134(8) 0.0243(9) 0.0041(7) 0.0047(7) 0.0070(7)
C12 0.0180(9) 0.0173(9) 0.0241(9) 0.0092(7) 0.0055(7) 0.0098(7)
C37 0.0152(9) 0.0200(9) 0.0400(12) 0.0123(9) 0.0078(8) 0.0083(8)
C19 0.0209(9) 0.0136(9) 0.0250(10) 0.0046(7) 0.0031(8) 0.0039(8)
C26 0.0182(9) 0.0190(9) 0.0155(9) 0.0068(7) 0.0024(7) 0.0096(7)
C51 0.0211(9) 0.0140(9) 0.0292(10) 0.0100(8) 0.0070(8) 0.0090(7)
C47 0.0201(9) 0.0250(10) 0.0217(9) 0.0122(8) 0.0038(7) 0.0101(8)
C8 0.0202(10) 0.0311(11) 0.0394(12) 0.0207(9) 0.0109(9) 0.0154(9)
C40 0.0220(10) 0.0218(10) 0.0256(10) 0.0071(8) 0.0063(8) 0.0105(8)
C34 0.0234(10) 0.0294(11) 0.0368(12) 0.0141(9) 0.0153(9) 0.0144(9)
C20 0.0279(10) 0.0193(9) 0.0180(9) 0.0029(7) 0.0068(8) 0.0085(8)
C21 0.0237(10) 0.0198(9) 0.0233(10) 0.0049(8) 0.0071(8) 0.0122(8)
C22 0.0203(9) 0.0166(9) 0.0293(10) 0.0118(8) 0.0038(8) 0.0075(8)
C28 0.0323(11) 0.0281(10) 0.0164(9) 0.0078(8) 0.0057(8) 0.0170(9)
C5 0.0145(9) 0.0194(9) 0.0404(12) 0.0088(9) 0.0017(8) 0.0062(8)
C29 0.0214(10) 0.0305(11) 0.0201(9) 0.0085(8) -0.0003(8) 0.0118(8)
C56 0.0327(11) 0.0202(10) 0.0249(10) 0.0010(8) 0.0038(8) 0.0122(9)
C27 0.0275(10) 0.0215(10) 0.0226(10) 0.0117(8) 0.0078(8) 0.0108(8)
C31 0.0280(11) 0.0358(12) 0.0268(11) 0.0074(9) 0.0072(9) 0.0161(10)
C2 0.0209(10) 0.0284(11) 0.0264(10) 0.0082(8) 0.0020(8) 0.0078(8)
C11 0.0242(10) 0.0312(11) 0.0278(10) 0.0094(9) 0.0062(8) 0.0171(9)
C38 0.0180(10) 0.0221(10) 0.0405(12) 0.0045(9) -0.0033(9) 0.0072(8)
C39 0.0271(11) 0.0249(10) 0.0251(10) 0.0028(8) -0.0028(8) 0.0105(9)
C58 0.0338(11) 0.0142(9) 0.0383(12) 0.0090(9) 0.0077(9) 0.0065(9)
C10 0.0423(13) 0.0503(14) 0.0256(11) 0.0147(10) 0.0138(10) 0.0344(12)
C9 0.0289(11) 0.0554(15) 0.0416(13) 0.0307(12) 0.0202(10) 0.0297(11)
C49 0.0262(11) 0.0388(12) 0.0372(12) 0.0214(10) 0.0044(9) 0.0182(10)
C4 0.0226(10) 0.0253(11) 0.0355(12) 0.0018(9) -0.0089(9) 0.0068(9)
C33 0.0400(13) 0.0463(14) 0.0372(13) 0.0184(11) 0.0264(11) 0.0259(11)
C48 0.0401(13) 0.0393(13) 0.0227(11) 0.0118(9) -0.0034(9) 0.0158(11)
C57 0.0230(10) 0.0280(11) 0.0394(12) 0.0022(9) 0.0091(9) 0.0138(9)
C3 0.0338(12) 0.0317(11) 0.0224(10) 0.0019(9) -0.0034(9) 0.0116(10)
C32 0.0460(14) 0.0477(14) 0.0253(11) 0.0074(10) 0.0137(10) 0.0264(12)
C23 0.0608(16) 0.0286(12) 0.0350(13) 0.0085(10) -0.0079(11) 0.0257(12)
C50 0.0309(11) 0.0374(12) 0.0325(11) 0.0246(10) 0.0101(9) 0.0133(10)
C24 0.0782(19) 0.0255(11) 0.0323(12) 0.0070(10) 0.0059(12) 0.0334(13)
C53 0.083(2) 0.0394(15) 0.095(2) 0.0475(16) 0.0590(19) 0.0375(15)
C25 0.0340(14) 0.0419(15) 0.148(3) 0.0667(19) 0.0354(17) 0.0171(12)
C54B 0.115(4) 0.0168(18) 0.0388(18) 0.0094(14) 0.027(2) 0.027(2)
C52B 0.030(3) 0.027(3) 0.112(7) 0.034(4) -0.003(3) 0.0135(16)
C52A 0.030(3) 0.027(3) 0.112(7) 0.034(4) -0.003(3) 0.0135(16)
C54A 0.115(4) 0.0168(18) 0.0388(18) 0.0094(14) 0.027(2) 0.027(2)

loop_
_atom_type_symbol
_atom_type_description
_atom_type_scat_dispersion_real
_atom_type_scat_dispersion_imag
_atom_type_scat_source
C C 0.0033 0.0016 'International Tables Vol C Tables 4.2.6.8 and 6.1.1.4'
H H 0.0000 0.0000 'International Tables Vol C Tables 4.2.6.8 and 6.1.1.4'
Al Al 0.0645 0.0514 'International Tables Vol C Tables 4.2.6.8 and 6.1.1.4'

loop_
_exptl_crystal_face_index_h
_exptl_crystal_face_index_k
_exptl_crystal_face_index_l
_exptl_crystal_face_perp_dist
0.00 -1.00 1.00 0.1810
0.00 1.00 -1.00 0.0920
0.00 1.00 1.00 0.1160
1.00 -1.00 2.00 0.1680
-1.00 1.00 -2.00 0.1550
-1.00 2.00 -2.00 0.1650
1.00 -2.00 2.00 0.2040
2.00 1.00 2.00 0.1350
-2.00 -1.00 -2.00 0.1160
0.00 -2.00 1.00 0.1720
1.00 0.00 1.00 0.1400
2.00 -1.00 2.00 0.1630
2.00 0.00 1.00 0.1470
-2.00 0.00 -1.00 0.1280
-2.00 -2.00 1.00 0.1420
1.00 1.00 -1.00 0.1520
2.00 -1.00 1.00 0.1760
-2.00 1.00 -1.00 0.1780
1.00 1.00 -2.00 0.1360
-1.00 -1.00 2.00 0.1390
1.00 0.00 -2.00 0.1270
-1.00 0.00 2.00 0.1490
1.00 -1.00 0.00 0.2240
-1.00 1.00 0.00 0.2080
0.00 -2.00 -1.00 0.1720
-1.00 0.00 -2.00 0.1160
0.00 -1.00 -2.00 0.1280
0.00 0.00 -1.00 0.1050
1.00 -2.00 1.00 0.2090

loop_
_geom_angle_atom_site_label_1
_geom_angle_atom_site_label_2
_geom_angle_atom_site_label_3
_geom_angle
_geom_angle_site_symmetry_1
_geom_angle_site_symmetry_3
_geom_angle_publ_flag
C1 Al1 C12 90.19(8) . . ?
C1 Al1 C14 124.23(8) . . ?
C12 Al1 C14 124.51(8) . . ?
C1 Al1 C15 161.40(8) . . ?
C12 Al1 C15 104.81(8) . . ?
C14 Al1 C15 37.61(7) . . ?
C1 Al1 C13 102.16(8) . . ?
C12 Al1 C13 161.51(7) . . ?
C14 Al1 C13 37.00(6) . . ?
C15 Al1 C13 60.73(7) . . ?
C1 Al1 C16 143.46(8) . . ?
C12 Al1 C16 115.33(7) . . ?
C14 Al1 C16 63.28(7) . . ?
C15 Al1 C16 37.23(6) . . ?
C13 Al1 C16 61.21(6) . . ?
C1 Al1 C17 110.05(8) . . ?
C12 Al1 C17 149.83(7) . . ?
C14 Al1 C17 62.24(6) . . ?
C15 Al1 C17 61.26(7) . . ?
C13 Al1 C17 36.06(6) . . ?
C16 Al1 C17 37.05(6) . . ?
C30 Al2 C41 89.85(8) . . ?
C30 Al2 C44 161.85(8) . . ?
C41 Al2 C44 105.81(8) . . ?
C30 Al2 C43 125.11(8) . . ?
C41 Al2 C43 126.91(8) . . ?
C44 Al2 C43 37.36(6) . . ?
C30 Al2 C45 142.03(7) . . ?
C41 Al2 C45 115.00(7) . . ?
C44 Al2 C45 37.55(6) . . ?
C43 Al2 C45 62.93(6) . . ?
C30 Al2 C42 102.46(8) . . ?
C41 Al2 C42 163.39(7) . . ?
C44 Al2 C42 60.45(7) . . ?
C43 Al2 C42 36.49(6) . . ?
C45 Al2 C42 60.84(7) . . ?
C30 Al2 C46 109.00(8) . . ?
C41 Al2 C46 148.73(7) . . ?
C44 Al2 C46 61.52(6) . . ?
C43 Al2 C46 61.79(6) . . ?
C45 Al2 C46 37.05(6) . . ?
C42 Al2 C46 35.83(6) . . ?
C43 C42 C46 111.31(16) . . ?
C43 C42 Al2 69.23(10) . . ?
C46 C42 Al2 73.86(10) . . ?
C43 C42 H42 124.3 . . ?
C46 C42 H42 124.3 . . ?
Al2 C42 H42 124.1 . . ?
C5 C6 C1 119.50(18) . . ?
C5 C6 C7 122.95(17) . . ?
C1 C6 C7 117.47(16) . . ?
C37 C36 C41 119.85(18) . . ?
C37 C36 C35 122.91(17) . . ?
C41 C36 C35 117.12(16) . . ?
C42 C43 C44 105.91(15) . . ?
C42 C43 C51 127.88(16) . . ?
C44 C43 C51 126.15(16) . . ?
C42 C43 Al2 74.27(10) . . ?
C44 C43 Al2 70.21(10) . . ?
C51 C43 Al2 122.48(12) . . ?
C19 C18 C21 109.67(15) . . ?
C19 C18 C20 107.07(15) . . ?
C21 C18 C20 105.32(15) . . ?
C19 C18 C17 112.64(14) . . ?
C21 C18 C17 112.14(15) . . ?
C20 C18 C17 109.62(14) . . ?
C44 C45 C46 106.46(15) . . ?
C44 C45 C55 120.16(15) . . ?
C46 C45 C55 132.95(15) . . ?
C44 C45 Al2 68.79(9) . . ?
C46 C45 Al2 74.32(10) . . ?
C55 C45 Al2 126.88(11) . . ?
C40 C41 C36 117.93(17) . . ?
C40 C41 Al2 134.64(14) . . ?
C36 C41 Al2 107.36(13) . . ?
C43 C44 C45 110.36(15) . . ?
C43 C44 Al2 72.42(10) . . ?
C45 C44 Al2 73.66(10) . . ?
C43 C44 H44 124.8 . . ?
C45 C44 H44 124.8 . . ?
Al2 C44 H44 120.7 . . ?
C15 C16 C17 106.11(14) . . ?
C15 C16 C26 120.79(15) . . ?
C17 C16 C26 132.64(15) . . ?
C15 C16 Al1 68.79(10) . . ?
C17 C16 Al1 73.64(10) . . ?
C26 C16 Al1 127.67(12) . . ?
C8 C7 C12 120.01(18) . . ?
C8 C7 C6 123.05(18) . . ?
C12 C7 C6 116.93(16) . . ?
C13 C14 C15 105.60(15) . . ?
C13 C14 C22 126.61(16) . . ?
C15 C14 C22 127.75(16) . . ?
C13 C14 Al1 74.08(10) . . ?
C15 C14 Al1 71.40(10) . . ?
C22 C14 Al1 121.26(12) . . ?
C13 C17 C16 106.29(15) . . ?
C13 C17 C18 120.88(15) . . ?
C16 C17 C18 132.80(15) . . ?
C13 C17 Al1 69.49(10) . . ?
C16 C17 Al1 69.31(9) . . ?
C18 C17 Al1 127.30(11) . . ?
C42 C46 C45 105.93(15) . . ?
C42 C46 C47 121.11(16) . . ?
C45 C46 C47 132.91(16) . . ?
C42 C46 Al2 70.30(10) . . ?
C45 C46 Al2 68.63(9) . . ?
C47 C46 Al2 127.61(12) . . ?
C14 C13 C17 111.08(15) . . ?
C14 C13 Al1 68.92(10) . . ?
C17 C13 Al1 74.45(10) . . ?
C14 C13 H13 124.5 . . ?
C17 C13 H13 124.5 . . ?
Al1 C13 H13 123.7 . . ?
C31 C30 C35 118.16(18) . . ?
C31 C30 Al2 133.93(15) . . ?
C35 C30 Al2 107.91(14) . . ?
C14 C15 C16 110.83(15) . . ?
C14 C15 Al1 70.98(10) . . ?
C16 C15 Al1 73.98(10) . . ?
C14 C15 H15 124.6 . . ?
C16 C15 H15 124.6 . . ?
Al1 C15 H15 122.0 . . ?
C2 C1 C6 118.41(17) . . ?
C2 C1 Al1 133.88(15) . . ?
C6 C1 Al1 107.55(14) . . ?
C34 C35 C30 119.90(18) . . ?
C34 C35 C36 122.89(18) . . ?
C30 C35 C36 117.13(16) . . ?
C58 C55 C57 110.84(16) . . ?
C58 C55 C45 114.13(15) . . ?
C57 C55 C45 108.92(15) . . ?
C58 C55 C56 105.31(16) . . ?
C57 C55 C56 106.40(16) . . ?
C45 C55 C56 110.94(14) . . ?
C11 C12 C7 117.79(17) . . ?
C11 C12 Al1 134.79(15) . . ?
C7 C12 Al1 107.42(13) . . ?
C38 C37 C36 120.45(18) . . ?
C38 C37 H37 119.8 . . ?
C36 C37 H37 119.8 . . ?
C18 C19 H19A 109.5 . . ?
C18 C19 H19B 109.5 . . ?
H19A C19 H19B 109.5 . . ?
C18 C19 H19C 109.5 . . ?
H19A C19 H19C 109.5 . . ?
H19B C19 H19C 109.5 . . ?
C27 C26 C28 105.99(15) . . ?
C27 C26 C29 110.18(15) . . ?
C28 C26 C29 105.96(15) . . ?
C27 C26 C16 114.15(15) . . ?
C28 C26 C16 111.07(14) . . ?
C29 C26 C16 109.15(14) . . ?
C54B C51 C53 132.8(7) . . ?
C52A C51 C53 116.3(4) . . ?
C54B C51 C43 110.1(5) . . ?
C52A C51 C43 110.9(3) . . ?
C53 C51 C43 109.44(16) . . ?
C52A C51 C54A 105.3(5) . . ?
C53 C51 C54A 103.8(3) . . ?
C43 C51 C54A 110.67(19) . . ?
C54B C51 C52B 99.2(10) . . ?
C53 C51 C52B 92.3(5) . . ?
C43 C51 C52B 108.0(4) . . ?
C50 C47 C49 110.20(16) . . ?
C50 C47 C48 107.19(17) . . ?
C49 C47 C48 105.67(17) . . ?
C50 C47 C46 112.32(15) . . ?
C49 C47 C46 111.39(16) . . ?
C48 C47 C46 109.76(16) . . ?
C9 C8 C7 120.3(2) . . ?
C9 C8 H8 119.8 . . ?
C7 C8 H8 119.8 . . ?
C39 C40 C41 121.96(18) . . ?
C39 C40 H40 119.0 . . ?
C41 C40 H40 119.0 . . ?
C33 C34 C35 120.4(2) . . ?
C33 C34 H34 119.8 . . ?
C35 C34 H34 119.8 . . ?
C18 C20 H20A 109.5 . . ?
C18 C20 H20B 109.5 . . ?
H20A C20 H20B 109.5 . . ?
C18 C20 H20C 109.5 . . ?
H20A C20 H20C 109.5 . . ?
H20B C20 H20C 109.5 . . ?
C18 C21 H21A 109.5 . . ?
C18 C21 H21B 109.5 . . ?
H21A C21 H21B 109.5 . . ?
C18 C21 H21C 109.5 . . ?
H21A C21 H21C 109.5 . . ?
H21B C21 H21C 109.5 . . ?
C25 C22 C24 110.3(2) . . ?
C25 C22 C14 108.47(16) . . ?
C24 C22 C14 110.31(16) . . ?
C25 C22 C23 108.9(2) . . ?
C24 C22 C23 108.44(18) . . ?
C14 C22 C23 110.37(16) . . ?
C26 C28 H28A 109.5 . . ?
C26 C28 H28B 109.5 . . ?
H28A C28 H28B 109.5 . . ?
C26 C28 H28C 109.5 . . ?
H28A C28 H28C 109.5 . . ?
H28B C28 H28C 109.5 . . ?
C4 C5 C6 120.44(19) . . ?
C4 C5 H5 119.8 . . ?
C6 C5 H5 119.8 . . ?
C26 C29 H29A 109.5 . . ?
C26 C29 H29B 109.5 . . ?
H29A C29 H29B 109.5 . . ?
C26 C29 H29C 109.5 . . ?
H29A C29 H29C 109.5 . . ?
H29B C29 H29C 109.5 . . ?
C55 C56 H56A 109.5 . . ?
C55 C56 H56B 109.5 . . ?
H56A C56 H56B 109.5 . . ?
C55 C56 H56C 109.5 . . ?
H56A C56 H56C 109.5 . . ?
H56B C56 H56C 109.5 . . ?
C26 C27 H27A 109.5 . . ?
C26 C27 H27B 109.5 . . ?
H27A C27 H27B 109.5 . . ?
C26 C27 H27C 109.5 . . ?
H27A C27 H27C 109.5 . . ?
H27B C27 H27C 109.5 . . ?
C32 C31 C30 121.7(2) . . ?
C32 C31 H31 119.1 . . ?
C30 C31 H31 119.1 . . ?
C3 C2 C1 122.04(19) . . ?
C3 C2 H2 119.0 . . ?
C1 C2 H2 119.0 . . ?
C10 C11 C12 121.7(2) . . ?
C10 C11 H11 119.2 . . ?
C12 C11 H11 119.2 . . ?
C37 C38 C39 120.37(18) . . ?
C37 C38 H38 119.8 . . ?
C39 C38 H38 119.8 . . ?
C38 C39 C40 119.30(19) . . ?
C38 C39 H39 120.3 . . ?
C40 C39 H39 120.3 . . ?
C55 C58 H58A 109.5 . . ?
C55 C58 H58B 109.5 . . ?
H58A C58 H58B 109.5 . . ?
C55 C58 H58C 109.5 . . ?
H58A C58 H58C 109.5 . . ?
H58B C58 H58C 109.5 . . ?
C9 C10 C11 119.7(2) . . ?
C9 C10 H10 120.2 . . ?
C11 C10 H10 120.2 . . ?
C10 C9 C8 120.31(19) . . ?
C10 C9 H9 119.8 . . ?
C8 C9 H9 119.8 . . ?
C47 C49 H49A 109.5 . . ?
C47 C49 H49B 109.5 . . ?
H49A C49 H49B 109.5 . . ?
C47 C49 H49C 109.5 . . ?
H49A C49 H49C 109.5 . . ?
H49B C49 H49C 109.5 . . ?
C5 C4 C3 120.71(19) . . ?
C5 C4 H4 119.6 . . ?
C3 C4 H4 119.6 . . ?
C32 C33 C34 120.2(2) . . ?
C32 C33 H33 119.9 . . ?
C34 C33 H33 119.9 . . ?
C47 C48 H48A 109.5 . . ?
C47 C48 H48B 109.5 . . ?
H48A C48 H48B 109.5 . . ?
C47 C48 H48C 109.5 . . ?
H48A C48 H48C 109.5 . . ?
H48B C48 H48C 109.5 . . ?
C55 C57 H57A 109.5 . . ?
C55 C57 H57B 109.5 . . ?
H57A C57 H57B 109.5 . . ?
C55 C57 H57C 109.5 . . ?
H57A C57 H57C 109.5 . . ?
H57B C57 H57C 109.5 . . ?
C4 C3 C2 118.9(2) . . ?
C4 C3 H3 120.6 . . ?
C2 C3 H3 120.6 . . ?
C33 C32 C31 119.5(2) . . ?
C33 C32 H32 120.3 . . ?
C31 C32 H32 120.3 . . ?
C22 C23 H23A 109.5 . . ?
C22 C23 H23B 109.5 . . ?
H23A C23 H23B 109.5 . . ?
C22 C23 H23C 109.5 . . ?
H23A C23 H23C 109.5 . . ?
H23B C23 H23C 109.5 . . ?
C47 C50 H50A 109.5 . . ?
C47 C50 H50B 109.5 . . ?
H50A C50 H50B 109.5 . . ?
C47 C50 H50C 109.5 . . ?
H50A C50 H50C 109.5 . . ?
H50B C50 H50C 109.5 . . ?
C22 C24 H24A 109.5 . . ?
C22 C24 H24B 109.5 . . ?
H24A C24 H24B 109.5 . . ?
C22 C24 H24C 109.5 . . ?
H24A C24 H24C 109.5 . . ?
H24B C24 H24C 109.5 . . ?
C51 C53 H53A 109.5 . . ?
C51 C53 H53B 109.5 . . ?
H53A C53 H53B 109.5 . . ?
C51 C53 H53C 109.5 . . ?
H53A C53 H53C 109.5 . . ?
H53B C53 H53C 109.5 . . ?
C22 C25 H25A 109.5 . . ?
C22 C25 H25B 109.5 . . ?
H25A C25 H25B 109.5 . . ?
C22 C25 H25C 109.5 . . ?
H25A C25 H25C 109.5 . . ?
H25B C25 H25C 109.5 . . ?
C51 C54B H54A 109.5 . . ?
C51 C54B H54B 109.5 . . ?
H54A C54B H54B 109.5 . . ?
C51 C54B H54C 109.5 . . ?
H54A C54B H54C 109.5 . . ?
H54B C54B H54C 109.5 . . ?
C51 C52B H52A 109.5 . . ?
C51 C52B H52B 109.5 . . ?
H52A C52B H52B 109.5 . . ?
C51 C52B H52C 109.5 . . ?
H52A C52B H52C 109.5 . . ?
H52B C52B H52C 109.5 . . ?
C51 C52A H52D 109.5 . . ?
C51 C52A H52E 109.5 . . ?
H52D C52A H52E 109.5 . . ?
C51 C52A H52F 109.5 . . ?
H52D C52A H52F 109.5 . . ?
H52E C52A H52F 109.5 . . ?
C51 C54A H54D 109.5 . . ?
C51 C54A H54E 109.5 . . ?
H54D C54A H54E 109.5 . . ?
C51 C54A H54F 109.5 . . ?
H54D C54A H54F 109.5 . . ?
H54E C54A H54F 109.5 . . ?

loop_
_geom_bond_atom_site_label_1
_geom_bond_atom_site_label_2
_geom_bond_distance
_geom_bond_site_symmetry_2
_geom_bond_publ_flag
Al1 C1 1.969(2) . ?
Al1 C12 1.9716(19) . ?
Al1 C14 2.1959(18) . ?
Al1 C15 2.2013(19) . ?
Al1 C13 2.2631(18) . ?
Al1 C16 2.2696(18) . ?
Al1 C17 2.3279(18) . ?
Al2 C30 1.970(2) . ?
Al2 C41 1.979(2) . ?
Al2 C44 2.1921(18) . ?
Al2 C43 2.2209(18) . ?
Al2 C45 2.2564(18) . ?
Al2 C42 2.286(2) . ?
Al2 C46 2.3328(18) . ?
C42 C43 1.413(2) . ?
C42 C46 1.422(2) . ?
C42 H42 0.9500 . ?
C6 C5 1.402(3) . ?
C6 C1 1.411(3) . ?
C6 C7 1.497(3) . ?
C36 C37 1.398(3) . ?
C36 C41 1.418(3) . ?
C36 C35 1.499(3) . ?
C43 C44 1.414(2) . ?
C43 C51 1.523(2) . ?
C18 C19 1.536(2) . ?
C18 C21 1.538(2) . ?
C18 C20 1.539(2) . ?
C18 C17 1.546(2) . ?
C45 C44 1.433(2) . ?
C45 C46 1.460(2) . ?
C45 C55 1.538(2) . ?
C41 C40 1.392(3) . ?
C44 H44 0.9500 . ?
C16 C15 1.429(2) . ?
C16 C17 1.462(2) . ?
C16 C26 1.543(2) . ?
C7 C8 1.397(3) . ?
C7 C12 1.417(3) . ?
C14 C13 1.416(3) . ?
C14 C15 1.418(2) . ?
C14 C22 1.524(2) . ?
C17 C13 1.422(2) . ?
C46 C47 1.546(2) . ?
C13 H13 0.9500 . ?
C30 C31 1.393(3) . ?
C30 C35 1.411(3) . ?
C15 H15 0.9500 . ?
C1 C2 1.392(3) . ?
C35 C34 1.398(3) . ?
C55 C58 1.523(3) . ?
C55 C57 1.538(3) . ?
C55 C56 1.543(3) . ?
C12 C11 1.394(3) . ?
C37 C38 1.384(3) . ?
C37 H37 0.9500 . ?
C19 H19A 0.9800 . ?
C19 H19B 0.9800 . ?
C19 H19C 0.9800 . ?
C26 C27 1.530(3) . ?
C26 C28 1.539(3) . ?
C26 C29 1.543(3) . ?
C51 C54B 1.500(14) . ?
C51 C52A 1.508(7) . ?
C51 C53 1.519(3) . ?
C51 C54A 1.536(4) . ?
C51 C52B 1.564(12) . ?
C47 C50 1.535(3) . ?
C47 C49 1.535(3) . ?
C47 C48 1.537(3) . ?
C8 C9 1.382(3) . ?
C8 H8 0.9500 . ?
C40 C39 1.391(3) . ?
C40 H40 0.9500 . ?
C34 C33 1.385(3) . ?
C34 H34 0.9500 . ?
C20 H20A 0.9800 . ?
C20 H20B 0.9800 . ?
C20 H20C 0.9800 . ?
C21 H21A 0.9800 . ?
C21 H21B 0.9800 . ?
C21 H21C 0.9800 . ?
C22 C25 1.520(3) . ?
C22 C24 1.522(3) . ?
C22 C23 1.533(3) . ?
C28 H28A 0.9800 . ?
C28 H28B 0.9800 . ?
C28 H28C 0.9800 . ?
C5 C4 1.382(3) . ?
C5 H5 0.9500 . ?
C29 H29A 0.9800 . ?
C29 H29B 0.9800 . ?
C29 H29C 0.9800 . ?
C56 H56A 0.9800 . ?
C56 H56B 0.9800 . ?
C56 H56C 0.9800 . ?
C27 H27A 0.9800 . ?
C27 H27B 0.9800 . ?
C27 H27C 0.9800 . ?
C31 C32 1.389(3) . ?
C31 H31 0.9500 . ?
C2 C3 1.389(3) . ?
C2 H2 0.9500 . ?
C11 C10 1.389(3) . ?
C11 H11 0.9500 . ?
C38 C39 1.387(3) . ?
C38 H38 0.9500 . ?
C39 H39 0.9500 . ?
C58 H58A 0.9800 . ?
C58 H58B 0.9800 . ?
C58 H58C 0.9800 . ?
C10 C9 1.382(3) . ?
C10 H10 0.9500 . ?
C9 H9 0.9500 . ?
C49 H49A 0.9800 . ?
C49 H49B 0.9800 . ?
C49 H49C 0.9800 . ?
C4 C3 1.387(3) . ?
C4 H4 0.9500 . ?
C33 C32 1.385(3) . ?
C33 H33 0.9500 . ?
C48 H48A 0.9800 . ?
C48 H48B 0.9800 . ?
C48 H48C 0.9800 . ?
C57 H57A 0.9800 . ?
C57 H57B 0.9800 . ?
C57 H57C 0.9800 . ?
C3 H3 0.9500 . ?
C32 H32 0.9500 . ?
C23 H23A 0.9800 . ?
C23 H23B 0.9800 . ?
C23 H23C 0.9800 . ?
C50 H50A 0.9800 . ?
C50 H50B 0.9800 . ?
C50 H50C 0.9800 . ?
C24 H24A 0.9800 . ?
C24 H24B 0.9800 . ?
C24 H24C 0.9800 . ?
C53 H53A 0.9800 . ?
C53 H53B 0.9800 . ?
C53 H53C 0.9800 . ?
C25 H25A 0.9800 . ?
C25 H25B 0.9800 . ?
C25 H25C 0.9800 . ?
C54B H54A 0.9800 . ?
C54B H54B 0.9800 . ?
C54B H54C 0.9800 . ?
C52B H52A 0.9800 . ?
C52B H52B 0.9800 . ?
C52B H52C 0.9800 . ?
C52A H52D 0.9800 . ?
C52A H52E 0.9800 . ?
C52A H52F 0.9800 . ?
C54A H54D 0.9800 . ?
C54A H54E 0.9800 . ?
C54A H54F 0.9800 . ?
